data_7243663
loop_
_publ_author_name
'Rai, Sunil K.'
'Baidya, Debjani'
'Nangia, Ashwini K.'

_publ_section_title
;
 Salts, solvates and hydrates of the multi-kinase inhibitor drug pazopanib
 with hydroxybenzoic acids
;
_journal_issue 35
_journal_name_full CrystEngComm
_journal_page_first 5994
_journal_page_last 6011
_journal_paper_doi 10.1039/D1CE00785H
_journal_volume 23
_journal_year 2021
_chemical_formula_moiety 'C21 H24 N7 O2 S, C H4 O, C7 H5 O4, H2 O'
_chemical_formula_sum 'C29 H35 N7 O8 S'
_chemical_formula_weight 641.70
_space_group_crystal_system monoclinic
_space_group_IT_number 14
_space_group_name_Hall '-P 2ybc'
_space_group_name_H-M_alt 'P 1 21/c 1'
_atom_sites_solution_hydrogens mixed
_audit_creation_date 2019-03-20
_audit_creation_method
;
Olex2 1.2
(compiled 2017.08.10 svn.r3458 for OlexSys, GUI svn.r5381)
;
_audit_update_record
;
2020-12-16 deposited with the CCDC.	2021-08-19 downloaded from the CCDC.
;
_cell_angle_alpha 90
_cell_angle_beta 103.464(2)
_cell_angle_gamma 90
_cell_formula_units_Z 4
_cell_length_a 16.4349(8)
_cell_length_b 8.4148(5)
_cell_length_c 22.4426(12)
_cell_measurement_reflns_used 9771
_cell_measurement_temperature 100(2)
_cell_measurement_theta_max 29.53
_cell_measurement_theta_min 2.49
_cell_volume 3018.4(3)
_computing_cell_refinement 'SAINT v8.37A (Bruker, 2015)'
_computing_data_reduction 'SAINT v8.37A (Bruker, 2015)'
_computing_molecular_graphics 'Olex2 (Dolomanov et al., 2009)'
_computing_publication_material 'Olex2 (Dolomanov et al., 2009)'
_computing_structure_refinement 'ShelXL (Sheldrick, 2015)'
_computing_structure_solution 'SHELXT 2014/5 (Sheldrick, 2014)'
_diffrn_ambient_temperature 99.98
_diffrn_measured_fraction_theta_full 0.999
_diffrn_measured_fraction_theta_max 0.999
_diffrn_measurement_device_type 'Bruker APEX-II CCD'
_diffrn_measurement_method '\f and \w scans'
_diffrn_radiation_type MoK\a
_diffrn_radiation_wavelength 0.71073
_diffrn_reflns_av_R_equivalents 0.0763
_diffrn_reflns_av_unetI/netI 0.0204
_diffrn_reflns_Laue_measured_fraction_full 0.999
_diffrn_reflns_Laue_measured_fraction_max 0.999
_diffrn_reflns_limit_h_max 19
_diffrn_reflns_limit_h_min -19
_diffrn_reflns_limit_k_max 10
_diffrn_reflns_limit_k_min -10
_diffrn_reflns_limit_l_max 26
_diffrn_reflns_limit_l_min -26
_diffrn_reflns_number 125729
_diffrn_reflns_point_group_measured_fraction_full 0.999
_diffrn_reflns_point_group_measured_fraction_max 0.999
_diffrn_reflns_theta_full 24.999
_diffrn_reflns_theta_max 24.999
_diffrn_reflns_theta_min 2.493
_diffrn_standards_number 0
_exptl_absorpt_coefficient_mu 0.170
_exptl_absorpt_correction_T_max 0.967
_exptl_absorpt_correction_T_min 0.941
_exptl_absorpt_correction_type multi-scan
_exptl_absorpt_process_details 'sadabs (bruker, 2006)'
_exptl_crystal_colour white
_exptl_crystal_density_diffrn 1.412
_exptl_crystal_description Rod
_exptl_crystal_F_000 1352
_exptl_crystal_size_max 0.4
_exptl_crystal_size_mid 0.3
_exptl_crystal_size_min 0.2
_refine_diff_density_max 1.216
_refine_diff_density_min -0.578
_refine_diff_density_rms 0.063
_refine_ls_extinction_method none
_refine_ls_goodness_of_fit_ref 1.048
_refine_ls_hydrogen_treatment mixed
_refine_ls_matrix_type full
_refine_ls_number_parameters 443
_refine_ls_number_reflns 5294
_refine_ls_number_restraints 0
_refine_ls_restrained_S_all 1.048
_refine_ls_R_factor_all 0.0562
_refine_ls_R_factor_gt 0.0470
_refine_ls_shift/su_max 0.001
_refine_ls_shift/su_mean 0.000
_refine_ls_structure_factor_coef Fsqd
_refine_ls_weighting_details 'w=1/[\s^2^(Fo^2^)+(0.0534P)^2^+5.3910P] where P=(Fo^2^+2Fc^2^)/3'
_refine_ls_weighting_scheme calc
_refine_ls_wR_factor_gt 0.1188
_refine_ls_wR_factor_ref 0.1266
_reflns_Friedel_coverage 0.000
_reflns_number_gt 4570
_reflns_number_total 5294
_reflns_threshold_expression 'I > 2\s(I)'
_cod_data_source_file d1ce00785h2.cif
_cod_data_source_block PAZ_35DHBA_MeOH_H2O
_cod_database_code 7243663
_shelx_shelxl_version_number 2018/1
_shelx_space_group_comment
;
The symmetry employed for this shelxl refinement is uniquely defined
by the following loop, which should always be used as a source of
symmetry information in preference to the above space-group names.
They are only intended as comments.
;
_shelx_estimated_absorpt_t_max 0.967
_shelx_estimated_absorpt_t_min 0.935
_olex2_refinement_description
;
1. Fixed Uiso
 At 1.2 times of:
  All C(H) groups
 At 1.5 times of:
  All C(H,H,H) groups
2.a Me refined with riding coordinates:
 C2(H2A,H2B,H2C), C21(H21A,H21B,H21C), C20(H20A,H20B,H20C), C1(H1A,H1B,H1C)
2.b Aromatic/amide H refined with riding coordinates:
 C19(H19), C15(H15), C24(H24), C12(H12), C26(H26), C11(H11), C18(H18), C6(H6A),
  C28(H28), C8(H8), C9(H9)
2.c Idealised Me refined as rotating group:
 C29(H29A,H29B,H29C)
;
_olex2_submission_special_instructions 'No special instructions were received'

loop_
_space_group_symop_operation_xyz
'x, y, z'
'-x, y+1/2, -z+1/2'
'-x, -y, -z'
'x, -y-1/2, z-1/2'

loop_
_atom_site_label
_atom_site_type_symbol
_atom_site_fract_x
_atom_site_fract_y
_atom_site_fract_z
_atom_site_U_iso_or_equiv
_atom_site_adp_type
_atom_site_occupancy
_atom_site_site_symmetry_order
_atom_site_calc_flag
_atom_site_refinement_flags_posn
_atom_site_refinement_flags_adp
_atom_site_refinement_flags_occupancy
_atom_site_disorder_assembly
_atom_site_disorder_group
S1 S 0.50314(4) 0.91190(7) 0.67779(2) 0.01439(15) Uani 1 1 d . . . . .
O7 O -0.14732(11) 0.2542(2) 0.18016(9) 0.0292(4) Uani 1 1 d . . . . .
O1 O 0.55217(10) 0.9968(2) 0.64326(7) 0.0189(4) Uani 1 1 d . . . . .
O2 O 0.46037(10) 1.0007(2) 0.71619(7) 0.0198(4) Uani 1 1 d . . . . .
O3 O 0.25237(10) 0.5264(2) 0.38142(8) 0.0225(4) Uani 1 1 d . . . . .
O4 O 0.34247(10) 0.4196(2) 0.33308(8) 0.0222(4) Uani 1 1 d . . . . .
O6 O 0.17047(12) 0.1051(2) 0.16185(8) 0.0246(4) Uani 1 1 d . . . . .
O5 O -0.02315(11) 0.2781(2) 0.28019(8) 0.0236(4) Uani 1 1 d . . . . .
N4 N 0.53403(12) 0.7487(2) 0.47512(8) 0.0158(4) Uani 1 1 d . . . . .
N6 N 0.39420(13) 0.6715(3) 0.46245(9) 0.0174(4) Uani 1 1 d . . . . .
N5 N 0.46126(13) 0.6161(2) 0.38626(9) 0.0167(4) Uani 1 1 d . . . . .
N3 N 0.67200(12) 0.8108(3) 0.48892(9) 0.0196(5) Uani 1 1 d . . . . .
C13 C 0.46545(14) 0.6811(3) 0.44204(10) 0.0147(5) Uani 1 1 d . . . . .
C14 C 0.38430(14) 0.6987(3) 0.52248(10) 0.0155(5) Uani 1 1 d . . . . .
C16 C 0.42639(14) 0.7998(3) 0.62545(10) 0.0143(5) Uani 1 1 d . . . . .
C10 C 0.60259(15) 0.7521(3) 0.45185(10) 0.0160(5) Uani 1 1 d . . . . .
C19 C 0.31389(14) 0.6333(3) 0.53747(11) 0.0182(5) Uani 1 1 d . . . . .
H19 H 0.273887 0.577856 0.507230 0.022 Uiso 1 1 calc R . . . .
C25 C 0.05523(15) 0.2728(3) 0.26873(11) 0.0182(5) Uani 1 1 d . . . . .
C15 C 0.43973(14) 0.7866(3) 0.56653(10) 0.0151(5) Uani 1 1 d . . . . .
H15 H 0.486414 0.837459 0.556515 0.018 Uiso 1 1 calc R . . . .
C17 C 0.35802(15) 0.7284(3) 0.64245(11) 0.0179(5) Uani 1 1 d . . . . .
C22 C 0.26918(15) 0.4378(3) 0.34034(11) 0.0174(5) Uani 1 1 d . . . . .
C7 C 0.74875(15) 0.8306(3) 0.46921(11) 0.0187(5) Uani 1 1 d . . . . .
C23 C 0.19959(15) 0.3499(3) 0.29811(11) 0.0174(5) Uani 1 1 d . . . . .
C24 C 0.11935(15) 0.3517(3) 0.30886(11) 0.0184(5) Uani 1 1 d . . . . .
H24 H 0.108771 0.406436 0.343308 0.022 Uiso 1 1 calc R . . . .
C12 C 0.52931(15) 0.6242(3) 0.36173(10) 0.0177(5) Uani 1 1 d . . . . .
H12 H 0.526356 0.579596 0.322389 0.021 Uiso 1 1 calc R . . . .
C26 C 0.07033(15) 0.1893(3) 0.21896(11) 0.0196(5) Uani 1 1 d . . . . .
H26 H 0.026154 0.134111 0.192101 0.024 Uiso 1 1 calc R . . . .
C5 C 0.89332(15) 0.7805(3) 0.47865(11) 0.0181(5) Uani 1 1 d . . . . .
C11 C 0.60080(15) 0.6938(3) 0.39183(11) 0.0176(5) Uani 1 1 d . . . . .
H11 H 0.647672 0.703686 0.374057 0.021 Uiso 1 1 calc R . . . .
C18 C 0.30186(15) 0.6486(3) 0.59616(11) 0.0190(5) Uani 1 1 d . . . . .
H18 H 0.253303 0.602848 0.605239 0.023 Uiso 1 1 calc R . . . .
C4 C 0.89400(15) 0.8917(3) 0.43143(11) 0.0196(5) Uani 1 1 d . . . . .
C3 C 0.97710(15) 0.8907(3) 0.42438(11) 0.0210(5) Uani 1 1 d . . . . .
C27 C 0.15093(15) 0.1872(3) 0.20875(11) 0.0195(5) Uani 1 1 d . . . . .
C6 C 0.81864(15) 0.7498(3) 0.49856(11) 0.0200(5) Uani 1 1 d . . . . .
H6A H 0.817523 0.676751 0.530642 0.024 Uiso 1 1 calc R . . . .
C28 C 0.21523(15) 0.2688(3) 0.24786(11) 0.0199(5) Uani 1 1 d . . . . .
H28 H 0.269785 0.269210 0.240361 0.024 Uiso 1 1 calc R . . . .
C8 C 0.74936(16) 0.9405(3) 0.42094(12) 0.0241(6) Uani 1 1 d . . . . .
H8 H 0.699019 0.993314 0.401624 0.029 Uiso 1 1 calc R . . . .
C9 C 0.82082(16) 0.9714(3) 0.40199(12) 0.0236(6) Uani 1 1 d . . . . .
H9 H 0.820962 1.044602 0.369802 0.028 Uiso 1 1 calc R . . . .
C2 C 1.01808(17) 0.9827(3) 0.38290(12) 0.0265(6) Uani 1 1 d . . . . .
H2A H 0.976986 1.053332 0.357223 0.040 Uiso 1 1 calc R . . . .
H2B H 1.063880 1.046081 0.407362 0.040 Uiso 1 1 calc R . . . .
H2C H 1.040370 0.909210 0.356762 0.040 Uiso 1 1 calc R . . . .
C21 C 0.66956(16) 0.8671(4) 0.55064(11) 0.0265(6) Uani 1 1 d . . . . .
H21A H 0.725030 0.906022 0.571632 0.040 Uiso 1 1 calc R . . . .
H21B H 0.628712 0.953436 0.547252 0.040 Uiso 1 1 calc R . . . .
H21C H 0.653298 0.779262 0.574100 0.040 Uiso 1 1 calc R . . . .
C20 C 0.34133(16) 0.7345(3) 0.70599(11) 0.0251(6) Uani 1 1 d . . . . .
H20A H 0.386028 0.794365 0.733340 0.038 Uiso 1 1 calc R . . . .
H20B H 0.287523 0.786879 0.704079 0.038 Uiso 1 1 calc R . . . .
H20C H 0.339625 0.626141 0.721664 0.038 Uiso 1 1 calc R . . . .
C1 C 1.10378(16) 0.7342(4) 0.47528(13) 0.0296(6) Uani 1 1 d . . . . .
H1A H 1.115918 0.654338 0.507950 0.044 Uiso 1 1 calc R . . . .
H1B H 1.113679 0.688404 0.437432 0.044 Uiso 1 1 calc R . . . .
H1C H 1.140324 0.826418 0.487217 0.044 Uiso 1 1 calc R . . . .
C29 C -0.2062(2) 0.3804(4) 0.17704(18) 0.0503(9) Uani 1 1 d . . . . .
H29A H -0.234452 0.369975 0.210759 0.075 Uiso 1 1 calc GR . . . .
H29B H -0.247618 0.375351 0.137855 0.075 Uiso 1 1 calc GR . . . .
H29C H -0.176821 0.482571 0.180363 0.075 Uiso 1 1 calc GR . . . .
N7 N 0.56491(13) 0.7904(3) 0.72148(9) 0.0166(4) Uani 1 1 d . . . . .
N2 N 0.96895(13) 0.7136(3) 0.49991(9) 0.0226(5) Uani 1 1 d . . . . .
O8 O 0.03736(17) -0.0667(3) 0.11082(10) 0.0415(6) Uani 1 1 d . . . . .
N1 N 1.01686(13) 0.7835(3) 0.46524(9) 0.0220(5) Uani 1 1 d . . . . .
H5 H 0.4146(19) 0.556(4) 0.3681(14) 0.027(8) Uiso 1 1 d . . . . .
H6 H 0.353(2) 0.623(4) 0.4383(14) 0.031(8) Uiso 1 1 d . . . . .
H7A H 0.5423(19) 0.728(4) 0.7432(14) 0.029(8) Uiso 1 1 d . . . . .
H7B H 0.5962(19) 0.738(4) 0.7030(14) 0.026(8) Uiso 1 1 d . . . . .
H7 H -0.179(2) 0.164(5) 0.1611(17) 0.057(11) Uiso 1 1 d . . . . .
H8A H 0.014(2) -0.116(5) 0.0726(19) 0.060(11) Uiso 1 1 d . . . . .
H6B H 0.127(2) 0.052(5) 0.1433(17) 0.048(10) Uiso 1 1 d . . . . .
H5A H -0.067(2) 0.249(5) 0.2467(18) 0.058(11) Uiso 1 1 d . . . . .
H8B H 0.0734(18) -0.144(4) 0.1203(13) 0.014(7) Uiso 1 1 d . . . . .

loop_
_atom_site_aniso_label
_atom_site_aniso_U_11
_atom_site_aniso_U_22
_atom_site_aniso_U_33
_atom_site_aniso_U_23
_atom_site_aniso_U_13
_atom_site_aniso_U_12
S1 0.0176(3) 0.0148(3) 0.0103(3) -0.0009(2) 0.0022(2) 0.0005(2)
O7 0.0210(10) 0.0281(11) 0.0346(11) -0.0019(9) -0.0019(8) -0.0028(8)
O1 0.0231(9) 0.0191(9) 0.0144(8) 0.0000(7) 0.0043(7) -0.0049(7)
O2 0.0244(9) 0.0197(9) 0.0155(8) -0.0032(7) 0.0053(7) 0.0042(7)
O3 0.0186(9) 0.0273(10) 0.0192(9) -0.0100(8) -0.0005(7) 0.0017(7)
O4 0.0164(9) 0.0250(10) 0.0246(9) -0.0093(8) 0.0037(7) -0.0018(7)
O6 0.0218(9) 0.0300(10) 0.0205(9) -0.0116(8) 0.0021(7) 0.0002(8)
O5 0.0161(9) 0.0315(11) 0.0225(9) -0.0035(8) 0.0034(7) -0.0018(8)
N4 0.0159(10) 0.0185(10) 0.0122(9) -0.0009(8) 0.0017(8) 0.0001(8)
N6 0.0148(10) 0.0234(11) 0.0122(10) -0.0047(8) -0.0007(8) -0.0023(9)
N5 0.0185(10) 0.0181(11) 0.0120(9) -0.0025(8) 0.0007(8) -0.0010(9)
N3 0.0151(10) 0.0273(12) 0.0165(10) -0.0037(9) 0.0041(8) -0.0019(9)
C13 0.0167(11) 0.0140(12) 0.0116(11) 0.0009(9) -0.0002(9) 0.0021(9)
C14 0.0161(11) 0.0151(12) 0.0140(11) -0.0009(9) 0.0009(9) 0.0022(9)
C16 0.0146(11) 0.0134(11) 0.0139(11) 0.0007(9) 0.0013(9) 0.0023(9)
C10 0.0176(12) 0.0149(12) 0.0152(11) 0.0013(9) 0.0031(9) 0.0022(9)
C19 0.0147(11) 0.0175(12) 0.0202(12) -0.0008(10) -0.0004(9) 0.0007(10)
C25 0.0157(12) 0.0186(12) 0.0194(12) 0.0029(10) 0.0023(9) 0.0024(10)
C15 0.0141(11) 0.0167(12) 0.0143(11) 0.0016(9) 0.0026(9) 0.0011(9)
C17 0.0169(12) 0.0185(13) 0.0182(12) 0.0035(10) 0.0041(10) 0.0043(10)
C22 0.0174(12) 0.0169(12) 0.0156(12) 0.0009(10) -0.0006(9) 0.0028(10)
C7 0.0161(12) 0.0194(13) 0.0212(12) -0.0052(10) 0.0054(10) -0.0028(10)
C23 0.0180(12) 0.0171(12) 0.0148(11) -0.0004(9) -0.0009(9) 0.0018(10)
C24 0.0197(12) 0.0201(13) 0.0142(11) -0.0026(10) 0.0011(9) 0.0018(10)
C12 0.0232(12) 0.0184(13) 0.0115(11) 0.0014(9) 0.0041(9) 0.0033(10)
C26 0.0182(12) 0.0185(13) 0.0186(12) -0.0014(10) -0.0028(10) -0.0006(10)
C5 0.0195(12) 0.0189(13) 0.0134(11) -0.0027(9) -0.0013(9) 0.0027(10)
C11 0.0217(12) 0.0166(12) 0.0155(12) 0.0011(9) 0.0060(10) 0.0022(10)
C18 0.0149(11) 0.0191(13) 0.0236(13) 0.0020(10) 0.0058(10) 0.0003(10)
C4 0.0220(13) 0.0185(13) 0.0170(12) -0.0005(10) 0.0018(10) -0.0013(10)
C3 0.0186(12) 0.0255(14) 0.0181(12) -0.0064(10) 0.0025(10) -0.0011(10)
C27 0.0217(12) 0.0196(13) 0.0152(12) -0.0020(10) 0.0002(10) 0.0026(10)
C6 0.0215(13) 0.0222(13) 0.0152(11) -0.0029(10) 0.0021(10) -0.0004(10)
C28 0.0179(12) 0.0216(13) 0.0188(12) -0.0010(10) 0.0013(10) 0.0021(10)
C8 0.0216(13) 0.0206(14) 0.0294(14) 0.0028(11) 0.0043(11) 0.0043(11)
C9 0.0237(13) 0.0214(13) 0.0247(13) 0.0053(11) 0.0034(11) 0.0014(11)
C2 0.0269(14) 0.0284(15) 0.0254(13) -0.0027(12) 0.0085(11) -0.0018(12)
C21 0.0196(13) 0.0423(17) 0.0166(12) -0.0098(12) 0.0022(10) -0.0043(12)
C20 0.0245(13) 0.0334(15) 0.0188(13) 0.0023(11) 0.0083(11) -0.0032(11)
C1 0.0208(14) 0.0413(17) 0.0269(14) 0.0012(13) 0.0057(11) 0.0074(12)
C29 0.0401(19) 0.045(2) 0.063(2) 0.0027(18) 0.0052(17) 0.0052(16)
N7 0.0174(10) 0.0187(11) 0.0132(10) 0.0009(9) 0.0026(8) 0.0024(9)
N2 0.0202(11) 0.0287(12) 0.0183(10) 0.0024(9) 0.0028(9) 0.0036(9)
O8 0.0557(15) 0.0444(15) 0.0227(11) -0.0096(10) 0.0057(10) -0.0236(13)
N1 0.0178(10) 0.0307(13) 0.0179(10) -0.0028(9) 0.0050(8) 0.0011(9)

loop_
_atom_type_symbol
_atom_type_description
_atom_type_scat_dispersion_real
_atom_type_scat_dispersion_imag
_atom_type_scat_source
C C 0.0033 0.0000 'International Tables Vol C Tables 4.2.6.8 and 6.1.1.4'
H H 0.0000 0.0000 'International Tables Vol C Tables 4.2.6.8 and 6.1.1.4'
N N 0.0061 0.0000 'International Tables Vol C Tables 4.2.6.8 and 6.1.1.4'
O O 0.0106 0.0000 'International Tables Vol C Tables 4.2.6.8 and 6.1.1.4'
S S 0.1246 0.0000 'International Tables Vol C Tables 4.2.6.8 and 6.1.1.4'

loop_
_geom_angle_atom_site_label_1
_geom_angle_atom_site_label_2
_geom_angle_atom_site_label_3
_geom_angle
_geom_angle_site_symmetry_1
_geom_angle_site_symmetry_3
_geom_angle_publ_flag
O1 S1 O2 118.64(11) . . ?
O1 S1 C16 107.98(10) . . ?
O1 S1 N7 107.04(11) . . ?
O2 S1 C16 107.45(11) . . ?
O2 S1 N7 106.98(11) . . ?
N7 S1 C16 108.41(11) . . ?
C29 O7 H7 106(2) . . ?
C27 O6 H6B 108(2) . . ?
C25 O5 H5A 114(2) . . ?
C13 N4 C10 118.1(2) . . ?
C13 N6 C14 127.8(2) . . ?
C13 N6 H6 116(2) . . ?
C14 N6 H6 115(2) . . ?
C13 N5 C12 119.0(2) . . ?
C13 N5 H5 119.0(18) . . ?
C12 N5 H5 121.4(18) . . ?
C10 N3 C7 122.1(2) . . ?
C10 N3 C21 119.8(2) . . ?
C7 N3 C21 117.99(19) . . ?
N4 C13 N6 121.7(2) . . ?
N4 C13 N5 123.1(2) . . ?
N5 C13 N6 115.3(2) . . ?
C19 C14 N6 117.0(2) . . ?
C15 C14 N6 124.2(2) . . ?
C15 C14 C19 118.8(2) . . ?
C15 C16 S1 115.10(18) . . ?
C15 C16 C17 122.5(2) . . ?
C17 C16 S1 122.44(18) . . ?
N4 C10 C11 121.5(2) . . ?
N3 C10 N4 115.8(2) . . ?
N3 C10 C11 122.7(2) . . ?
C14 C19 H19 119.8 . . ?
C18 C19 C14 120.3(2) . . ?
C18 C19 H19 119.8 . . ?
O5 C25 C24 117.9(2) . . ?
O5 C25 C26 121.2(2) . . ?
C24 C25 C26 120.9(2) . . ?
C14 C15 C16 119.7(2) . . ?
C14 C15 H15 120.2 . . ?
C16 C15 H15 120.2 . . ?
C16 C17 C20 125.0(2) . . ?
C18 C17 C16 115.9(2) . . ?
C18 C17 C20 119.0(2) . . ?
O3 C22 C23 119.2(2) . . ?
O4 C22 O3 122.9(2) . . ?
O4 C22 C23 118.0(2) . . ?
C6 C7 N3 119.5(2) . . ?
C6 C7 C8 122.4(2) . . ?
C8 C7 N3 118.0(2) . . ?
C24 C23 C22 119.9(2) . . ?
C28 C23 C22 119.8(2) . . ?
C28 C23 C24 120.4(2) . . ?
C25 C24 C23 119.3(2) . . ?
C25 C24 H24 120.4 . . ?
C23 C24 H24 120.4 . . ?
N5 C12 H12 119.2 . . ?
C11 C12 N5 121.6(2) . . ?
C11 C12 H12 119.2 . . ?
C25 C26 H26 120.3 . . ?
C25 C26 C27 119.5(2) . . ?
C27 C26 H26 120.3 . . ?
C4 C5 C6 120.8(2) . . ?
N2 C5 C4 112.0(2) . . ?
N2 C5 C6 127.2(2) . . ?
C10 C11 H11 121.7 . . ?
C12 C11 C10 116.6(2) . . ?
C12 C11 H11 121.7 . . ?
C19 C18 C17 122.6(2) . . ?
C19 C18 H18 118.7 . . ?
C17 C18 H18 118.7 . . ?
C3 C4 C5 104.9(2) . . ?
C9 C4 C5 120.9(2) . . ?
C9 C4 C3 134.2(2) . . ?
C4 C3 C2 131.2(2) . . ?
N1 C3 C4 104.9(2) . . ?
N1 C3 C2 123.9(2) . . ?
O6 C27 C26 122.5(2) . . ?
O6 C27 C28 117.3(2) . . ?
C28 C27 C26 120.1(2) . . ?
C7 C6 C5 116.6(2) . . ?
C7 C6 H6A 121.7 . . ?
C5 C6 H6A 121.7 . . ?
C23 C28 H28 120.1 . . ?
C27 C28 C23 119.8(2) . . ?
C27 C28 H28 120.1 . . ?
C7 C8 H8 119.4 . . ?
C9 C8 C7 121.3(2) . . ?
C9 C8 H8 119.4 . . ?
C4 C9 H9 121.0 . . ?
C8 C9 C4 118.0(2) . . ?
C8 C9 H9 121.0 . . ?
C3 C2 H2A 109.5 . . ?
C3 C2 H2B 109.5 . . ?
C3 C2 H2C 109.5 . . ?
H2A C2 H2B 109.5 . . ?
H2A C2 H2C 109.5 . . ?
H2B C2 H2C 109.5 . . ?
N3 C21 H21A 109.5 . . ?
N3 C21 H21B 109.5 . . ?
N3 C21 H21C 109.5 . . ?
H21A C21 H21B 109.5 . . ?
H21A C21 H21C 109.5 . . ?
H21B C21 H21C 109.5 . . ?
C17 C20 H20A 109.5 . . ?
C17 C20 H20B 109.5 . . ?
C17 C20 H20C 109.5 . . ?
H20A C20 H20B 109.5 . . ?
H20A C20 H20C 109.5 . . ?
H20B C20 H20C 109.5 . . ?
H1A C1 H1B 109.5 . . ?
H1A C1 H1C 109.5 . . ?
H1B C1 H1C 109.5 . . ?
N1 C1 H1A 109.5 . . ?
N1 C1 H1B 109.5 . . ?
N1 C1 H1C 109.5 . . ?
O7 C29 H29A 109.5 . . ?
O7 C29 H29B 109.5 . . ?
O7 C29 H29C 109.5 . . ?
H29A C29 H29B 109.5 . . ?
H29A C29 H29C 109.5 . . ?
H29B C29 H29C 109.5 . . ?
S1 N7 H7A 116(2) . . ?
S1 N7 H7B 113(2) . . ?
H7A N7 H7B 111(3) . . ?
C5 N2 N1 103.0(2) . . ?
H8A O8 H8B 90(3) . . ?
C3 N1 C1 127.0(2) . . ?
C3 N1 N2 115.2(2) . . ?
N2 N1 C1 117.7(2) . . ?

loop_
_geom_bond_atom_site_label_1
_geom_bond_atom_site_label_2
_geom_bond_distance
_geom_bond_site_symmetry_2
_geom_bond_publ_flag
S1 O1 1.4320(17) . ?
S1 O2 1.4411(17) . ?
S1 C16 1.780(2) . ?
S1 N7 1.605(2) . ?
O7 C29 1.427(4) . ?
O7 H7 0.96(4) . ?
O3 C22 1.265(3) . ?
O4 C22 1.262(3) . ?
O6 C27 1.359(3) . ?
O6 H6B 0.87(4) . ?
O5 C25 1.372(3) . ?
O5 H5A 0.94(4) . ?
N4 C13 1.325(3) . ?
N4 C10 1.348(3) . ?
N6 C13 1.355(3) . ?
N6 C14 1.413(3) . ?
N6 H6 0.87(3) . ?
N5 C13 1.353(3) . ?
N5 C12 1.358(3) . ?
N5 H5 0.93(3) . ?
N3 C10 1.340(3) . ?
N3 C7 1.440(3) . ?
N3 C21 1.473(3) . ?
C14 C19 1.391(3) . ?
C14 C15 1.391(3) . ?
C16 C15 1.394(3) . ?
C16 C17 1.403(3) . ?
C10 C11 1.427(3) . ?
C19 H19 0.9500 . ?
C19 C18 1.383(3) . ?
C25 C24 1.386(3) . ?
C25 C26 1.390(3) . ?
C15 H15 0.9500 . ?
C17 C18 1.391(3) . ?
C17 C20 1.514(3) . ?
C22 C23 1.500(3) . ?
C7 C6 1.365(4) . ?
C7 C8 1.426(4) . ?
C23 C24 1.395(3) . ?
C23 C28 1.393(3) . ?
C24 H24 0.9500 . ?
C12 H12 0.9500 . ?
C12 C11 1.346(3) . ?
C26 H26 0.9500 . ?
C26 C27 1.396(3) . ?
C5 C4 1.416(3) . ?
C5 C6 1.424(3) . ?
C5 N2 1.347(3) . ?
C11 H11 0.9500 . ?
C18 H18 0.9500 . ?
C4 C3 1.411(3) . ?
C4 C9 1.401(4) . ?
C3 C2 1.487(4) . ?
C3 N1 1.342(3) . ?
C27 C28 1.388(3) . ?
C6 H6A 0.9500 . ?
C28 H28 0.9500 . ?
C8 H8 0.9500 . ?
C8 C9 1.364(4) . ?
C9 H9 0.9500 . ?
C2 H2A 0.9800 . ?
C2 H2B 0.9800 . ?
C2 H2C 0.9800 . ?
C21 H21A 0.9800 . ?
C21 H21B 0.9800 . ?
C21 H21C 0.9800 . ?
C20 H20A 0.9800 . ?
C20 H20B 0.9800 . ?
C20 H20C 0.9800 . ?
C1 H1A 0.9800 . ?
C1 H1B 0.9800 . ?
C1 H1C 0.9800 . ?
C1 N1 1.454(3) . ?
C29 H29A 0.9800 . ?
C29 H29B 0.9800 . ?
C29 H29C 0.9800 . ?
N7 H7A 0.86(3) . ?
N7 H7B 0.85(3) . ?
N2 N1 1.363(3) . ?
O8 H8A 0.95(4) . ?
O8 H8B 0.87(3) . ?

loop_
_geom_torsion_atom_site_label_1
_geom_torsion_atom_site_label_2
_geom_torsion_atom_site_label_3
_geom_torsion_atom_site_label_4
_geom_torsion
_geom_torsion_site_symmetry_1
_geom_torsion_site_symmetry_2
_geom_torsion_site_symmetry_3
_geom_torsion_site_symmetry_4
_geom_torsion_publ_flag
S1 C16 C15 C14 178.67(18) . . . . ?
S1 C16 C17 C18 178.15(18) . . . . ?
S1 C16 C17 C20 -1.0(3) . . . . ?
O1 S1 C16 C15 13.7(2) . . . . ?
O1 S1 C16 C17 -167.03(19) . . . . ?
O2 S1 C16 C15 142.73(18) . . . . ?
O2 S1 C16 C17 -38.0(2) . . . . ?
O3 C22 C23 C24 -7.4(3) . . . . ?
O3 C22 C23 C28 171.7(2) . . . . ?
O4 C22 C23 C24 172.5(2) . . . . ?
O4 C22 C23 C28 -8.4(3) . . . . ?
O6 C27 C28 C23 -177.5(2) . . . . ?
O5 C25 C24 C23 -179.3(2) . . . . ?
O5 C25 C26 C27 179.8(2) . . . . ?
N4 C10 C11 C12 -5.1(3) . . . . ?
N6 C14 C19 C18 177.1(2) . . . . ?
N6 C14 C15 C16 -176.8(2) . . . . ?
N5 C12 C11 C10 2.7(4) . . . . ?
N3 C10 C11 C12 173.8(2) . . . . ?
N3 C7 C6 C5 -177.1(2) . . . . ?
N3 C7 C8 C9 176.7(2) . . . . ?
C13 N4 C10 N3 -175.1(2) . . . . ?
C13 N4 C10 C11 3.8(3) . . . . ?
C13 N6 C14 C19 -159.6(2) . . . . ?
C13 N6 C14 C15 21.0(4) . . . . ?
C13 N5 C12 C11 0.7(3) . . . . ?
C14 N6 C13 N4 -13.4(4) . . . . ?
C14 N6 C13 N5 166.1(2) . . . . ?
C14 C19 C18 C17 0.1(4) . . . . ?
C16 C17 C18 C19 2.9(4) . . . . ?
C10 N4 C13 N6 179.3(2) . . . . ?
C10 N4 C13 N5 -0.1(3) . . . . ?
C10 N3 C7 C6 -118.6(3) . . . . ?
C10 N3 C7 C8 64.1(3) . . . . ?
C19 C14 C15 C16 3.7(3) . . . . ?
C25 C26 C27 O6 178.4(2) . . . . ?
C25 C26 C27 C28 -0.4(4) . . . . ?
C15 C14 C19 C18 -3.4(4) . . . . ?
C15 C16 C17 C18 -2.6(3) . . . . ?
C15 C16 C17 C20 178.2(2) . . . . ?
C17 C16 C15 C14 -0.6(4) . . . . ?
C22 C23 C24 C25 178.6(2) . . . . ?
C22 C23 C28 C27 179.9(2) . . . . ?
C7 N3 C10 N4 -176.3(2) . . . . ?
C7 N3 C10 C11 4.8(4) . . . . ?
C7 C8 C9 C4 0.0(4) . . . . ?
C24 C25 C26 C27 -1.0(4) . . . . ?
C24 C23 C28 C27 -0.9(4) . . . . ?
C12 N5 C13 N4 -2.1(3) . . . . ?
C12 N5 C13 N6 178.4(2) . . . . ?
C26 C25 C24 C23 1.5(4) . . . . ?
C26 C27 C28 C23 1.4(4) . . . . ?
C5 C4 C3 C2 -179.1(3) . . . . ?
C5 C4 C3 N1 0.6(3) . . . . ?
C5 C4 C9 C8 1.1(4) . . . . ?
C5 N2 N1 C3 0.8(3) . . . . ?
C5 N2 N1 C1 -178.3(2) . . . . ?
C4 C5 C6 C7 1.0(3) . . . . ?
C4 C5 N2 N1 -0.3(3) . . . . ?
C4 C3 N1 C1 178.1(2) . . . . ?
C4 C3 N1 N2 -0.9(3) . . . . ?
C3 C4 C9 C8 179.0(3) . . . . ?
C6 C7 C8 C9 -0.6(4) . . . . ?
C6 C5 C4 C3 179.9(2) . . . . ?
C6 C5 C4 C9 -1.7(4) . . . . ?
C6 C5 N2 N1 179.6(2) . . . . ?
C28 C23 C24 C25 -0.5(4) . . . . ?
C8 C7 C6 C5 0.1(4) . . . . ?
C9 C4 C3 C2 2.7(5) . . . . ?
C9 C4 C3 N1 -177.5(3) . . . . ?
C2 C3 N1 C1 -2.1(4) . . . . ?
C2 C3 N1 N2 178.8(2) . . . . ?
C21 N3 C10 N4 -0.3(3) . . . . ?
C21 N3 C10 C11 -179.2(2) . . . . ?
C21 N3 C7 C6 65.3(3) . . . . ?
C21 N3 C7 C8 -112.0(3) . . . . ?
C20 C17 C18 C19 -177.9(2) . . . . ?
N7 S1 C16 C15 -101.97(19) . . . . ?
N7 S1 C16 C17 77.3(2) . . . . ?
N2 C5 C4 C3 -0.2(3) . . . . ?
N2 C5 C4 C9 178.2(2) . . . . ?
N2 C5 C6 C7 -178.9(2) . . . . ?
